data_2228071
loop_
_publ_author_name
'Danish, Muhammad'
'Ghafoor, Sabiha'
'Tahir, M. Nawaz'
'Ahmad, Nazir'
'Hamid, Masood'

_publ_section_title
;
 Octamethylbis(\m~2~-2-methylbenzoato-\k^2^<i>O</i>:<i>O</i>')bis(2-methylbenzoato-\k<i>O</i>)di-\m~3~-oxido-tetratin(IV)
;
_journal_coeditor_code WM2399
_journal_issue 10
_journal_name_full 'Acta Crystallographica Section E'
_journal_page_first m1268
_journal_page_last m1269
_journal_paper_doi 10.1107/S1600536810036512
_journal_volume 66
_journal_year 2010
_chemical_formula_iupac '[Sn4 (C H3)8 (C8 H7 O2)4 O2]'
_chemical_formula_moiety 'C40 H52 O10 Sn4'
_chemical_formula_sum 'C40 H52 O10 Sn4'
_chemical_formula_weight 1167.66
_chemical_name_systematic
;
Octamethylbis(\m~2~-2-methylbenzoato-\k^2^<i>O</i>:<i>O</i>')bis(2-
methylbenzoato-\k<i>O</i>)di-\m~3~-oxido-tetratin(IV)
;
_space_group_IT_number 2
_symmetry_cell_setting triclinic
_symmetry_space_group_name_Hall '-P 1'
_symmetry_space_group_name_H-M 'P -1'
_atom_sites_solution_hydrogens geom
_atom_sites_solution_primary direct
_atom_sites_solution_secondary difmap
_audit_creation_method SHELXL-97
_cell_angle_alpha 83.3000(10)
_cell_angle_beta 72.850(2)
_cell_angle_gamma 71.8760(10)
_cell_formula_units_Z 1
_cell_length_a 10.0413(2)
_cell_length_b 10.1280(2)
_cell_length_c 12.0910(3)
_cell_measurement_reflns_used 4786
_cell_measurement_temperature 296(2)
_cell_measurement_theta_max 28.31
_cell_measurement_theta_min 2.12
_cell_volume 1116.24(4)
_computing_cell_refinement 'SAINT (Bruker, 2009)'
_computing_data_collection 'APEX2 (Bruker, 2009)'
_computing_data_reduction 'SAINT (Bruker, 2009)'
_computing_molecular_graphics 'ORTEP-3 for Windows (Farrugia, 1997) and PLATON (Spek, 2009)'
_computing_publication_material 'WinGX (Farrugia, 1999) and PLATON (Spek, 2009)'
_computing_structure_refinement 'SHELXL97 (Sheldrick, 2008)'
_computing_structure_solution 'SHELXS97 (Sheldrick, 2008)'
_diffrn_ambient_temperature 296(2)
_diffrn_detector_area_resol_mean 7.50
_diffrn_measured_fraction_theta_full 0.984
_diffrn_measured_fraction_theta_max 0.984
_diffrn_measurement_device_type 'Bruker APEXII CCD'
_diffrn_measurement_method \w
_diffrn_radiation_monochromator graphite
_diffrn_radiation_source 'fine-focus sealed tube'
_diffrn_radiation_type MoK\a
_diffrn_radiation_wavelength 0.71073
_diffrn_reflns_av_R_equivalents 0.0238
_diffrn_reflns_av_sigmaI/netI 0.0228
_diffrn_reflns_limit_h_max 13
_diffrn_reflns_limit_h_min -13
_diffrn_reflns_limit_k_max 13
_diffrn_reflns_limit_k_min -13
_diffrn_reflns_limit_l_max 16
_diffrn_reflns_limit_l_min -16
_diffrn_reflns_number 18376
_diffrn_reflns_theta_full 28.31
_diffrn_reflns_theta_max 28.31
_diffrn_reflns_theta_min 2.12
_diffrn_standards_number 0
_exptl_absorpt_coefficient_mu 2.263
_exptl_absorpt_correction_T_max 0.593
_exptl_absorpt_correction_T_min 0.514
_exptl_absorpt_correction_type multi-scan
_exptl_absorpt_process_details '(SADABS; Bruker, 2005)'
_exptl_crystal_colour colorless
_exptl_crystal_density_diffrn 1.737
_exptl_crystal_density_method 'not measured'
_exptl_crystal_description prism
_exptl_crystal_F_000 572
_exptl_crystal_size_max 0.30
_exptl_crystal_size_mid 0.26
_exptl_crystal_size_min 0.23
_refine_diff_density_max 0.428
_refine_diff_density_min -0.399
_refine_ls_goodness_of_fit_ref 1.088
_refine_ls_hydrogen_treatment constr
_refine_ls_matrix_type full
_refine_ls_number_parameters 250
_refine_ls_number_reflns 5470
_refine_ls_number_restraints 0
_refine_ls_restrained_S_all 1.088
_refine_ls_R_factor_all 0.0230
_refine_ls_R_factor_gt 0.0184
_refine_ls_shift/su_max 0.002
_refine_ls_shift/su_mean 0.000
_refine_ls_structure_factor_coef Fsqd
_refine_ls_weighting_details 'calc w=1/[\s^2^(Fo^2^)+(0.0194P)^2^+0.3314P] where P=(Fo^2^+2Fc^2^)/3'
_refine_ls_weighting_scheme calc
_refine_ls_wR_factor_gt 0.0463
_refine_ls_wR_factor_ref 0.0491
_reflns_number_gt 4786
_reflns_number_total 5470
_reflns_threshold_expression I>2\s(I)
_cod_data_source_file wm2399.cif
_cod_data_source_block I
_cod_database_code 2228071
_cod_database_fobs_code 2228071

loop_
_symmetry_equiv_pos_site_id
_symmetry_equiv_pos_as_xyz
1 x,y,z
2 -x,-y,-z

loop_
_atom_site_aniso_label
_atom_site_aniso_U_11
_atom_site_aniso_U_22
_atom_site_aniso_U_33
_atom_site_aniso_U_12
_atom_site_aniso_U_13
_atom_site_aniso_U_23
Sn1 0.03070(10) 0.03010(10) 0.03920(10) -0.00340(10) -0.01200(10) -0.00340(10)
Sn2 0.03040(10) 0.03450(10) 0.03440(10) -0.00630(10) -0.01150(10) -0.00600(10)
O1 0.0397(8) 0.0516(9) 0.0440(8) -0.0135(7) -0.0113(6) -0.0126(7)
O2 0.0406(8) 0.0430(8) 0.0617(10) -0.0078(6) -0.0088(7) -0.0237(7)
O3 0.0355(7) 0.0316(6) 0.0467(8) -0.0004(5) -0.0203(6) -0.0099(6)
O4 0.0507(9) 0.0438(8) 0.0483(9) 0.0001(7) -0.0264(7) -0.0083(6)
O5 0.0612(11) 0.0534(10) 0.0574(10) 0.0092(8) -0.0259(8) -0.0158(8)
C1 0.0383(10) 0.0380(10) 0.0323(10) -0.0095(8) -0.0095(8) -0.0038(8)
C2 0.0351(10) 0.0324(9) 0.0333(10) -0.0083(8) -0.0074(7) -0.0047(7)
C3 0.0392(11) 0.0399(11) 0.0470(12) -0.0030(9) -0.0133(9) -0.0076(9)
C4 0.0497(13) 0.0345(10) 0.0544(14) 0.0006(9) -0.0096(10) -0.0084(9)
C5 0.0609(14) 0.0365(11) 0.0484(13) -0.0140(10) -0.0070(10) -0.0126(9)
C6 0.0482(12) 0.0490(12) 0.0455(12) -0.0154(10) -0.0138(9) -0.0109(9)
C7 0.0379(10) 0.0366(10) 0.0361(10) -0.0080(8) -0.0080(8) -0.0061(8)
C8 0.0499(13) 0.0507(13) 0.0588(14) -0.0017(10) -0.0263(11) -0.0115(11)
C9 0.0386(12) 0.0555(13) 0.0587(14) -0.0151(10) -0.0073(10) -0.0082(11)
C10 0.0666(16) 0.0438(12) 0.0581(15) -0.0186(11) -0.0158(12) 0.0060(10)
C11 0.0465(13) 0.0465(12) 0.0556(14) -0.0168(10) -0.0036(10) -0.0028(10)
C12 0.0550(14) 0.0631(15) 0.0442(13) -0.0122(12) -0.0058(10) 0.0005(11)
C13 0.0404(11) 0.0436(11) 0.0436(12) -0.0074(9) -0.0160(9) -0.0051(9)
C14 0.0344(10) 0.0462(11) 0.0417(11) -0.0025(9) -0.0147(8) -0.0072(9)
C15 0.0517(13) 0.0475(12) 0.0502(13) -0.0039(10) -0.0215(10) -0.0051(10)
C16 0.0617(16) 0.0532(14) 0.0621(16) -0.0041(12) -0.0204(12) -0.0199(12)
C17 0.0602(16) 0.0784(19) 0.0527(15) -0.0040(14) -0.0143(12) -0.0287(14)
C18 0.0558(15) 0.0817(19) 0.0375(12) -0.0121(13) -0.0120(10) -0.0026(12)
C19 0.0395(11) 0.0577(13) 0.0439(12) -0.0092(10) -0.0132(9) -0.0031(10)
C20 0.0742(18) 0.0673(17) 0.0639(17) -0.0287(14) -0.0237(14) 0.0143(13)

loop_
_atom_site_type_symbol
_atom_site_label
_atom_site_fract_x
_atom_site_fract_y
_atom_site_fract_z
_atom_site_U_iso_or_equiv
_atom_site_thermal_displace_type
_atom_site_calc_flag
_atom_site_refinement_flags
_atom_site_occupancy
Sn Sn1 0.220410(10) 0.283970(10) 0.534080(10) 0.03390(10) Uani . . 1.000
Sn Sn2 0.570130(10) 0.058820(10) 0.584480(10) 0.03280(10) Uani . . 1.000
O O1 0.26212(16) 0.33067(15) 0.69668(12) 0.0441(5) Uani . . 1.000
O O2 0.50311(16) 0.27701(15) 0.64565(14) 0.0488(5) Uani . . 1.000
O O3 0.39865(14) 0.11621(13) 0.51399(12) 0.0374(4) Uani . . 1.000
O O4 0.20722(17) 0.18882(15) 0.38766(13) 0.0474(5) Uani . . 1.000
O O5 0.0386(2) 0.38219(17) 0.36273(15) 0.0601(6) Uani . . 1.000
C C1 0.3791(2) 0.3503(2) 0.69953(17) 0.0364(6) Uani . . 1.000
C C2 0.3696(2) 0.46856(19) 0.76660(16) 0.0341(6) Uani . . 1.000
C C3 0.2507(2) 0.5860(2) 0.77069(19) 0.0432(7) Uani . . 1.000
C C4 0.2381(3) 0.7032(2) 0.8260(2) 0.0497(7) Uani . . 1.000
C C5 0.3430(3) 0.7029(2) 0.8776(2) 0.0495(7) Uani . . 1.000
C C6 0.4602(3) 0.5859(2) 0.87427(19) 0.0462(7) Uani . . 1.000
C C7 0.4771(2) 0.4666(2) 0.81952(17) 0.0376(6) Uani . . 1.000
C C8 0.6062(3) 0.3421(2) 0.8215(2) 0.0528(8) Uani . . 1.000
C C9 0.0303(2) 0.2487(3) 0.6466(2) 0.0514(8) Uani . . 1.000
C C10 0.2897(3) 0.4523(2) 0.4481(2) 0.0565(8) Uani . . 1.000
C C11 0.7553(3) 0.1127(2) 0.4805(2) 0.0510(8) Uani . . 1.000
C C12 0.4894(3) -0.0106(3) 0.7538(2) 0.0572(8) Uani . . 1.000
C C13 0.1215(2) 0.2684(2) 0.32976(18) 0.0423(7) Uani . . 1.000
C C14 0.1306(2) 0.2099(2) 0.21784(18) 0.0415(6) Uani . . 1.000
C C15 0.1326(3) 0.0718(2) 0.2182(2) 0.0503(7) Uani . . 1.000
C C16 0.1385(3) 0.0126(3) 0.1193(2) 0.0597(9) Uani . . 1.000
C C17 0.1461(3) 0.0905(3) 0.0183(2) 0.0656(10) Uani . . 1.000
C C18 0.1470(3) 0.2263(3) 0.0163(2) 0.0603(9) Uani . . 1.000
C C19 0.1369(2) 0.2902(3) 0.11569(19) 0.0477(7) Uani . . 1.000
C C20 0.1334(3) 0.4405(3) 0.1102(3) 0.0668(10) Uani . . 1.000
H H3 0.17942 0.58560 0.73612 0.0518 Uiso . . 1.000
H H4 0.15890 0.78179 0.82819 0.0596 Uiso . . 1.000
H H5 0.33508 0.78146 0.91482 0.0594 Uiso . . 1.000
H H6 0.53017 0.58723 0.90992 0.0555 Uiso . . 1.000
H H8A 0.66157 0.36151 0.86691 0.0792 Uiso . . 1.000
H H8B 0.66647 0.32205 0.74390 0.0792 Uiso . . 1.000
H H8C 0.57295 0.26342 0.85508 0.0792 Uiso . . 1.000
H H9A 0.05583 0.17731 0.70272 0.0771 Uiso . . 1.000
H H9B -0.02124 0.21985 0.60307 0.0771 Uiso . . 1.000
H H9C -0.03061 0.33286 0.68556 0.0771 Uiso . . 1.000
H H10A 0.30365 0.44761 0.36649 0.0847 Uiso . . 1.000
H H10B 0.38001 0.44916 0.46205 0.0847 Uiso . . 1.000
H H10C 0.21741 0.53757 0.47635 0.0847 Uiso . . 1.000
H H11A 0.73019 0.17370 0.41799 0.0764 Uiso . . 1.000
H H11B 0.83035 0.03018 0.44956 0.0764 Uiso . . 1.000
H H11C 0.78978 0.15895 0.52634 0.0764 Uiso . . 1.000
H H12A 0.54898 -0.00324 0.80065 0.0858 Uiso . . 1.000
H H12B 0.49124 -0.10588 0.75313 0.0858 Uiso . . 1.000
H H12C 0.39110 0.04533 0.78523 0.0858 Uiso . . 1.000
H H15 0.12990 0.01860 0.28650 0.0604 Uiso . . 1.000
H H16 0.13734 -0.07909 0.12108 0.0716 Uiso . . 1.000
H H17 0.15067 0.05150 -0.04918 0.0787 Uiso . . 1.000
H H18 0.15457 0.27700 -0.05339 0.0724 Uiso . . 1.000
H H20A 0.19466 0.45179 0.15394 0.1002 Uiso . . 1.000
H H20B 0.03524 0.49670 0.14206 0.1002 Uiso . . 1.000
H H20C 0.16794 0.46896 0.03100 0.1002 Uiso . . 1.000

loop_
_atom_type_symbol
_atom_type_description
_atom_type_scat_dispersion_real
_atom_type_scat_dispersion_imag
_atom_type_scat_source
C C 0.0033 0.0016 'International Tables Vol C Tables 4.2.6.8 and 6.1.1.4'
H H 0.0000 0.0000 'International Tables Vol C Tables 4.2.6.8 and 6.1.1.4'
O O 0.0106 0.0060 'International Tables Vol C Tables 4.2.6.8 and 6.1.1.4'
Sn Sn -0.6537 1.4246 'International Tables Vol C Tables 4.2.6.8 and 6.1.1.4'

loop_
_geom_angle_atom_site_label_1
_geom_angle_atom_site_label_2
_geom_angle_atom_site_label_3
_geom_angle_site_symmetry_1
_geom_angle_site_symmetry_2
_geom_angle_site_symmetry_3
_geom_angle
_geom_angle_publ_flag
O1 Sn1 O3 . . . 88.56(6) no
O1 Sn1 O4 . . . 166.35(5) no
O1 Sn1 C9 . . . 84.75(8) no
O1 Sn1 C10 . . . 90.16(8) no
O3 Sn1 O4 . . . 79.26(6) no
O3 Sn1 C9 . . . 114.11(9) no
O3 Sn1 C10 . . . 107.30(8) no
O4 Sn1 C9 . . . 94.55(8) no
O4 Sn1 C10 . . . 99.29(8) no
C9 Sn1 C10 . . . 138.08(11) no
O2 Sn2 O3 . . . 88.35(6) no
O2 Sn2 C11 . . . 83.12(7) no
O2 Sn2 C12 . . . 90.24(9) no
Sn2 Sn2 O2 2_656 . . 126.86(4) no
O2 Sn2 O3 . . 2_656 162.12(6) no
O3 Sn2 C11 . . . 113.89(8) no
O3 Sn2 C12 . . . 105.70(10) no
Sn2 Sn2 O3 2_656 . . 38.99(4) no
O3 Sn2 O3 . . 2_656 75.78(5) no
C11 Sn2 C12 . . . 139.56(11) no
Sn2 Sn2 C11 2_656 . . 108.32(7) no
O3 Sn2 C11 2_656 . . 95.66(7) no
Sn2 Sn2 C12 2_656 . . 107.47(8) no
O3 Sn2 C12 2_656 . . 101.83(9) no
Sn2 Sn2 O3 2_656 . 2_656 36.80(4) no
Sn1 O1 C1 . . . 123.85(13) no
Sn2 O2 C1 . . . 129.00(14) no
Sn1 O3 Sn2 . . . 132.78(7) no
Sn1 O3 Sn2 . . 2_656 122.76(7) no
Sn2 O3 Sn2 . . 2_656 104.22(6) no
Sn1 O4 C13 . . . 115.13(12) no
O1 C1 O2 . . . 123.10(19) no
O1 C1 C2 . . . 118.30(18) no
O2 C1 C2 . . . 118.57(19) no
C1 C2 C3 . . . 116.73(19) no
C1 C2 C7 . . . 122.57(18) no
C3 C2 C7 . . . 120.64(18) no
C2 C3 C4 . . . 120.3(2) no
C3 C4 C5 . . . 119.7(2) no
C4 C5 C6 . . . 120.0(2) no
C5 C6 C7 . . . 122.2(3) no
C2 C7 C6 . . . 117.3(2) no
C2 C7 C8 . . . 123.55(19) no
C6 C7 C8 . . . 119.2(2) no
O4 C13 O5 . . . 123.1(2) no
O4 C13 C14 . . . 114.83(17) no
O5 C13 C14 . . . 122.09(19) no
C13 C14 C15 . . . 118.28(18) no
C13 C14 C19 . . . 121.75(19) no
C15 C14 C19 . . . 120.0(2) no
C14 C15 C16 . . . 121.2(2) no
C15 C16 C17 . . . 119.2(3) no
C16 C17 C18 . . . 120.2(2) no
C17 C18 C19 . . . 121.9(2) no
C14 C19 C18 . . . 117.5(2) no
C14 C19 C20 . . . 122.4(2) no
C18 C19 C20 . . . 120.1(2) no
C2 C3 H3 . . . 120.00 no
C4 C3 H3 . . . 120.00 no
C3 C4 H4 . . . 120.00 no
C5 C4 H4 . . . 120.00 no
C4 C5 H5 . . . 120.00 no
C6 C5 H5 . . . 120.00 no
C5 C6 H6 . . . 119.00 no
C7 C6 H6 . . . 119.00 no
C7 C8 H8A . . . 109.00 no
C7 C8 H8B . . . 109.00 no
C7 C8 H8C . . . 109.00 no
H8A C8 H8B . . . 109.00 no
H8A C8 H8C . . . 109.00 no
H8B C8 H8C . . . 110.00 no
Sn1 C9 H9A . . . 109.00 no
Sn1 C9 H9B . . . 109.00 no
Sn1 C9 H9C . . . 109.00 no
H9A C9 H9B . . . 109.00 no
H9A C9 H9C . . . 109.00 no
H9B C9 H9C . . . 109.00 no
Sn1 C10 H10A . . . 110.00 no
Sn1 C10 H10B . . . 109.00 no
Sn1 C10 H10C . . . 109.00 no
H10A C10 H10B . . . 109.00 no
H10A C10 H10C . . . 109.00 no
H10B C10 H10C . . . 109.00 no
Sn2 C11 H11A . . . 109.00 no
Sn2 C11 H11B . . . 110.00 no
Sn2 C11 H11C . . . 110.00 no
H11A C11 H11B . . . 109.00 no
H11A C11 H11C . . . 109.00 no
H11B C11 H11C . . . 110.00 no
Sn2 C12 H12A . . . 109.00 no
Sn2 C12 H12B . . . 109.00 no
Sn2 C12 H12C . . . 109.00 no
H12A C12 H12B . . . 109.00 no
H12A C12 H12C . . . 110.00 no
H12B C12 H12C . . . 109.00 no
C14 C15 H15 . . . 119.00 no
C16 C15 H15 . . . 119.00 no
C15 C16 H16 . . . 120.00 no
C17 C16 H16 . . . 120.00 no
C16 C17 H17 . . . 120.00 no
C18 C17 H17 . . . 120.00 no
C17 C18 H18 . . . 119.00 no
C19 C18 H18 . . . 119.00 no
C19 C20 H20A . . . 110.00 no
C19 C20 H20B . . . 109.00 no
C19 C20 H20C . . . 109.00 no
H20A C20 H20B . . . 109.00 no
H20A C20 H20C . . . 109.00 no
H20B C20 H20C . . . 109.00 no

loop_
_geom_bond_atom_site_label_1
_geom_bond_atom_site_label_2
_geom_bond_site_symmetry_1
_geom_bond_site_symmetry_2
_geom_bond_distance
_geom_bond_publ_flag
Sn1 O1 . . 2.2561(15) no
Sn1 O3 . . 2.0241(14) no
Sn1 O4 . . 2.1671(16) no
Sn1 C9 . . 2.098(2) no
Sn1 C10 . . 2.090(2) no
Sn2 O2 . . 2.2463(15) no
Sn2 O3 . . 2.0387(15) no
Sn2 C11 . . 2.104(3) no
Sn2 C12 . . 2.094(2) no
Sn2 Sn2 . 2_656 3.2993(2) no
Sn2 O3 . 2_656 2.1412(13) no
O1 C1 . . 1.261(3) no
O2 C1 . . 1.259(3) no
O4 C13 . . 1.293(3) no
O5 C13 . . 1.223(3) no
C1 C2 . . 1.487(3) no
C2 C3 . . 1.392(3) no
C2 C7 . . 1.402(3) no
C3 C4 . . 1.384(3) no
C4 C5 . . 1.373(4) no
C5 C6 . . 1.381(3) no
C6 C7 . . 1.386(3) no
C7 C8 . . 1.505(3) no
C13 C14 . . 1.507(3) no
C14 C15 . . 1.392(3) no
C14 C19 . . 1.394(3) no
C15 C16 . . 1.377(3) no
C16 C17 . . 1.370(4) no
C17 C18 . . 1.376(4) no
C18 C19 . . 1.394(3) no
C19 C20 . . 1.506(4) no
C3 H3 . . 0.9300 no
C4 H4 . . 0.9300 no
C5 H5 . . 0.9300 no
C6 H6 . . 0.9300 no
C8 H8A . . 0.9600 no
C8 H8B . . 0.9600 no
C8 H8C . . 0.9600 no
C9 H9A . . 0.9600 no
C9 H9B . . 0.9600 no
C9 H9C . . 0.9600 no
C10 H10A . . 0.9600 no
C10 H10B . . 0.9600 no
C10 H10C . . 0.9600 no
C11 H11A . . 0.9600 no
C11 H11B . . 0.9600 no
C11 H11C . . 0.9600 no
C12 H12A . . 0.9600 no
C12 H12B . . 0.9600 no
C12 H12C . . 0.9600 no
C15 H15 . . 0.9300 no
C16 H16 . . 0.9300 no
C17 H17 . . 0.9300 no
C18 H18 . . 0.9300 no
C20 H20A . . 0.9600 no
C20 H20B . . 0.9600 no
C20 H20C . . 0.9600 no

loop_
_geom_contact_atom_site_label_1
_geom_contact_atom_site_label_2
_geom_contact_distance
_geom_contact_site_symmetry_1
_geom_contact_site_symmetry_2
_geom_contact_publ_flag
Sn1 O5 3.6541(17) . 2_566 no
Sn2 C13 4.045(2) . 2_656 no
Sn1 H11B 3.3500 . 2_656 no
Sn2 H15 3.6200 . 2_656 no
O1 Sn2 3.4765(15) . . no
O1 O3 2.9929(19) . . no
O1 C9 2.937(3) . . no
O1 C10 3.080(3) . . no
O2 C8 2.842(3) . . no
O2 Sn1 3.4633(17) . . no
O2 O3 2.990(2) . . no
O2 C11 2.888(3) . . no
O2 C12 3.077(3) . . no
O3 O3 2.5685(19) . 2_656 no
O3 C10 3.314(2) . . no
O3 C12 3.294(3) . . no
O3 O4 2.676(2) . . no
O3 O1 2.9929(19) . . no
O3 O2 2.990(2) . . no
O3 C12 3.287(3) . 2_656 no
O3 C1 3.374(2) . . no
O3 C11 3.147(3) . 2_656 no
O4 Sn2 2.8567(16) . 2_656 no
O4 O3 2.676(2) . . no
O4 C10 3.245(3) . . no
O4 C11 3.243(2) . 2_656 no
O4 C9 3.134(3) . . no
O4 C12 3.113(3) . 2_656 no
O5 C10 3.278(4) . . no
O5 Sn1 3.6541(17) . 2_566 no
O5 C20 2.965(4) . . no
O1 H3 2.5100 . . no
O2 H8B 2.4600 . . no
O2 H8C 2.8000 . . no
O2 H11C 2.7600 . . no
O4 H12B 2.9100 . 2_656 no
O4 H9B 2.8900 . . no
O4 H11B 2.8300 . 2_656 no
O4 H15 2.6400 . . no
O5 H20A 2.7000 . . no
O5 H20B 2.7900 . . no
O5 H3 2.7100 . 2_566 no
O5 H9C 2.8600 . 2_566 no
O5 H10C 2.6800 . 2_566 no
C3 C19 3.581(3) . 2_566 no
C6 C6 3.499(3) . 2_667 no
C7 C10 3.569(3) . 2_666 no
C8 O2 2.842(3) . . no
C9 O4 3.134(3) . . no
C9 O1 2.937(3) . . no
C10 C7 3.569(3) . 2_666 no
C10 C1 3.379(3) . . no
C10 O4 3.245(3) . . no
C10 C13 3.518(3) . . no
C10 O5 3.278(4) . . no
C10 O3 3.314(2) . . no
C10 O1 3.080(3) . . no
C11 O2 2.888(3) . . no
C11 O4 3.242(2) . 2_656 no
C11 Sn1 3.970(2) . 2_656 no
C11 O3 3.147(3) . 2_656 no
C12 O3 3.287(3) . 2_656 no
C12 C1 3.517(3) . . no
C12 O4 3.113(3) . 2_656 no
C12 O3 3.294(3) . . no
C12 O2 3.077(3) . . no
C13 Sn2 4.044(2) . 2_656 no
C19 C3 3.581(3) . 2_566 no
C20 O5 2.965(4) . . no
C1 H8C 2.9700 . . no
C1 H10B 2.9300 . . no
C1 H8B 3.0100 . . no
C3 H20B 3.0900 . 2_566 no
C4 H11A 3.0300 . 2_666 no
C5 H8A 3.0700 . 2_667 no
C5 H12B 2.8300 . 1_565 no
C6 H8A 3.0500 . 2_667 no
C6 H6 2.9800 . 2_667 no
C7 H10A 2.9100 . 2_666 no
C8 H10A 3.0600 . 2_666 no
C9 H11B 2.9400 . 2_656 no
C10 H8B 3.1000 . 2_666 no
C13 H10A 3.0900 . . no
C13 H20A 2.7400 . . no
C14 H4 3.0900 . 2_566 no
C14 H3 3.0900 . 2_566 no
C15 H4 3.0300 . 2_566 no
C15 H12A 3.0000 . 2_656 no
C16 H4 3.0000 . 2_566 no
C17 H4 3.0400 . 2_566 no
C19 H3 3.0900 . 2_566 no
H3 O1 2.5100 . . no
H3 O5 2.7100 . 2_566 no
H3 C14 3.0900 . 2_566 no
H3 C19 3.0900 . 2_566 no
H3 H20B 2.5400 . 2_566 no
H4 C14 3.0900 . 2_566 no
H4 C15 3.0300 . 2_566 no
H4 C16 3.0000 . 2_566 no
H4 C17 3.0400 . 2_566 no
H5 H12B 2.5200 . 1_565 no
H6 H8A 2.2900 . . no
H6 C6 2.9800 . 2_667 no
H6 H20A 2.5500 . 2_666 no
H8A H6 2.2900 . . no
H8A C5 3.0700 . 2_667 no
H8A C6 3.0500 . 2_667 no
H8B O2 2.4600 . . no
H8B C1 3.0100 . . no
H8B C10 3.1000 . 2_666 no
H8C O2 2.8000 . . no
H8C C1 2.9700 . . no
H9B H11C 2.6000 . 1_455 no
H9C O5 2.8600 . 2_566 no
H10A C13 3.0900 . . no
H10A C7 2.9100 . 2_666 no
H10A C8 3.0600 . 2_666 no
H10B C1 2.9300 . . no
H10C O5 2.6800 . 2_566 no
H11A C4 3.0300 . 2_666 no
H11B Sn1 3.3500 . 2_656 no
H11B O4 2.8300 . 2_656 no
H11B C9 2.9400 . 2_656 no
H11C H9B 2.6000 . 1_655 no
H12A C15 3.0000 . 2_656 no
H12B C5 2.8300 . 1_545 no
H12B H5 2.5200 . 1_545 no
H12B O4 2.9100 . 2_656 no
H15 O4 2.6400 . . no
H15 Sn2 3.6200 . 2_656 no
H18 H20C 2.3500 . . no
H20A O5 2.7000 . . no
H20A C13 2.7400 . . no
H20A H6 2.5500 . 2_666 no
H20B O5 2.7900 . . no
H20B C3 3.0900 . 2_566 no
H20B H3 2.5400 . 2_566 no
H20C H18 2.3500 . . no

loop_
_geom_hbond_atom_site_label_D
_geom_hbond_atom_site_label_H
_geom_hbond_atom_site_label_A
_geom_hbond_site_symmetry_A
_geom_hbond_distance_DH
_geom_hbond_distance_HA
_geom_hbond_distance_DA
_geom_hbond_angle_DHA
_geom_hbond_publ_flag
C10 H10C O5 2_566 0.96 2.678 3.452(3) 138 yes
C4 H4 Cg 2_566 0.93 2.74 3.493(3) 139 yes

loop_
_geom_torsion_atom_site_label_1
_geom_torsion_atom_site_label_2
_geom_torsion_atom_site_label_3
_geom_torsion_atom_site_label_4
_geom_torsion_site_symmetry_1
_geom_torsion_site_symmetry_2
_geom_torsion_site_symmetry_3
_geom_torsion_site_symmetry_4
_geom_torsion
_geom_torsion_publ_flag
O3 Sn1 O1 C1 . . . . 57.73(15) no
C9 Sn1 O1 C1 . . . . 172.10(17) no
C10 Sn1 O1 C1 . . . . -49.57(17) no
O1 Sn1 O3 Sn2 . . . . -16.38(10) no
O1 Sn1 O3 Sn2 . . . 2_656 156.91(8) no
O4 Sn1 O3 Sn2 . . . . 169.83(11) no
O4 Sn1 O3 Sn2 . . . 2_656 -16.88(8) no
C9 Sn1 O3 Sn2 . . . . -99.97(11) no
C9 Sn1 O3 Sn2 . . . 2_656 73.32(10) no
C10 Sn1 O3 Sn2 . . . . 73.34(12) no
C10 Sn1 O3 Sn2 . . . 2_656 -113.38(10) no
O3 Sn1 O4 C13 . . . . -163.73(16) no
C9 Sn1 O4 C13 . . . . 82.56(17) no
C10 Sn1 O4 C13 . . . . -57.73(17) no
O3 Sn2 O2 C1 . . . . 49.17(18) no
C11 Sn2 O2 C1 . . . . 163.47(19) no
C12 Sn2 O2 C1 . . . . -56.53(19) no
Sn2 Sn2 O2 C1 2_656 . . . 55.71(19) no
O2 Sn2 O3 Sn1 . . . . -14.15(10) no
O2 Sn2 O3 Sn2 . . . 2_656 171.68(7) no
C11 Sn2 O3 Sn1 . . . . -95.88(11) no
C11 Sn2 O3 Sn2 . . . 2_656 89.95(8) no
C12 Sn2 O3 Sn1 . . . . 75.64(12) no
C12 Sn2 O3 Sn2 . . . 2_656 -98.54(9) no
Sn2 Sn2 O3 Sn1 2_656 . . . 174.18(14) no
O3 Sn2 O3 Sn1 2_656 . . . 174.18(11) no
O3 Sn2 O3 Sn2 2_656 . . 2_656 0.03(13) no
O2 Sn2 Sn2 O3 . . 2_656 . -10.42(8) no
O2 Sn2 Sn2 O2 . . 2_656 2_656 180.00(8) no
O2 Sn2 Sn2 O3 . . 2_656 2_656 169.58(8) no
O2 Sn2 Sn2 C11 . . 2_656 2_656 -84.82(8) no
O2 Sn2 Sn2 C12 . . 2_656 2_656 76.02(10) no
O3 Sn2 Sn2 O2 . . 2_656 2_656 -169.58(8) no
O3 Sn2 Sn2 O3 . . 2_656 2_656 179.98(13) no
O3 Sn2 Sn2 C11 . . 2_656 2_656 -74.40(9) no
O3 Sn2 Sn2 C12 . . 2_656 2_656 86.45(11) no
C11 Sn2 Sn2 O3 . . 2_656 . -105.61(9) no
C11 Sn2 Sn2 O2 . . 2_656 2_656 84.81(8) no
C11 Sn2 Sn2 O3 . . 2_656 2_656 74.39(9) no
C11 Sn2 Sn2 C11 . . 2_656 2_656 180.00(9) no
C11 Sn2 Sn2 C12 . . 2_656 2_656 -19.16(11) no
C12 Sn2 Sn2 O3 . . 2_656 . 93.56(11) no
C12 Sn2 Sn2 O2 . . 2_656 2_656 -76.02(10) no
C12 Sn2 Sn2 O3 . . 2_656 2_656 -86.45(11) no
C12 Sn2 Sn2 C11 . . 2_656 2_656 19.16(11) no
C12 Sn2 Sn2 C12 . . 2_656 2_656 -180.00(12) no
O3 Sn2 Sn2 O3 2_656 . 2_656 . -179.98(13) no
O3 Sn2 O3 Sn1 . . 2_656 2_656 174.92(9) no
O3 Sn2 O3 Sn2 . . 2_656 2_656 -0.03(14) no
C11 Sn2 O3 Sn1 . . 2_656 2_656 61.67(10) no
C11 Sn2 O3 Sn2 . . 2_656 2_656 -113.25(8) no
C12 Sn2 O3 Sn1 . . 2_656 2_656 -81.66(12) no
C12 Sn2 O3 Sn2 . . 2_656 2_656 103.42(10) no
Sn1 O1 C1 O2 . . . . -42.7(3) no
Sn1 O1 C1 C2 . . . . 135.22(15) no
Sn2 O2 C1 O1 . . . . -23.7(3) no
Sn2 O2 C1 C2 . . . . 158.41(13) no
Sn1 O4 C13 O5 . . . . -9.5(3) no
Sn1 O4 C13 C14 . . . . 170.80(14) no
O1 C1 C2 C3 . . . . -32.3(3) no
O1 C1 C2 C7 . . . . 150.43(19) no
O2 C1 C2 C3 . . . . 145.7(2) no
O2 C1 C2 C7 . . . . -31.6(3) no
C1 C2 C3 C4 . . . . -176.5(2) no
C7 C2 C3 C4 . . . . 0.8(3) no
C1 C2 C7 C6 . . . . 176.54(19) no
C1 C2 C7 C8 . . . . -4.7(3) no
C3 C2 C7 C6 . . . . -0.6(3) no
C3 C2 C7 C8 . . . . 178.2(2) no
C2 C3 C4 C5 . . . . -0.4(3) no
C3 C4 C5 C6 . . . . -0.1(4) no
C4 C5 C6 C7 . . . . 0.3(4) no
C5 C6 C7 C2 . . . . 0.1(3) no
C5 C6 C7 C8 . . . . -178.8(2) no
O4 C13 C14 C15 . . . . 45.0(3) no
O4 C13 C14 C19 . . . . -135.0(2) no
O5 C13 C14 C15 . . . . -134.7(3) no
O5 C13 C14 C19 . . . . 45.3(3) no
C13 C14 C15 C16 . . . . 179.0(3) no
C19 C14 C15 C16 . . . . -1.0(4) no
C13 C14 C19 C18 . . . . 179.2(2) no
C13 C14 C19 C20 . . . . -0.7(4) no
C15 C14 C19 C18 . . . . -0.8(4) no
C15 C14 C19 C20 . . . . 179.3(3) no
C14 C15 C16 C17 . . . . 1.6(5) no
C15 C16 C17 C18 . . . . -0.4(5) no
C16 C17 C18 C19 . . . . -1.5(5) no
C17 C18 C19 C14 . . . . 2.1(4) no
C17 C18 C19 C20 . . . . -178.0(3) no
